data_4001944
loop_
_publ_author_name
'Xu, Xiang'
'Hu, Chun-Li'
'Li, Bing-Xuan'
'Yang, Bing-Ping'
'Mao, Jiang-Gao'

_publ_section_title
;
 \a-AgI3O8and \b-AgI3O8with Large SHG Responses: Polymerization of
 IO3Groups into the I3O8Polyiodate Anion
;
_journal_issue 10
_journal_name_full 'Chemistry of Materials'
_journal_page_first 3219
_journal_paper_doi 10.1021/cm500898q
_journal_volume 26
_journal_year 2014
_chemical_formula_sum 'Ag I3 O8'
_chemical_formula_weight 616.57
_chemical_name_systematic
; 
 ? 
;
_space_group_IT_number 30
_symmetry_cell_setting orthorhombic
_symmetry_space_group_name_Hall 'P 2 -2bc'
_symmetry_space_group_name_H-M 'P n c 2'
_atom_sites_solution_hydrogens none
_atom_sites_solution_primary direct
_atom_sites_solution_secondary difmap
_audit_creation_method SHELXL-97
_cell_angle_alpha 90.00
_cell_angle_beta 90.00
_cell_angle_gamma 90.00
_cell_formula_units_Z 4
_cell_length_a 8.1443(3)
_cell_length_b 8.1171(3)
_cell_length_c 11.7005(5)
_cell_measurement_reflns_used 4860
_cell_measurement_temperature 293(2)
_cell_measurement_theta_max 28.2083
_cell_measurement_theta_min 3.0411
_cell_volume 773.50(5)
_computing_structure_refinement 'SHELXL-97 (Sheldrick, 2008)'
_computing_structure_solution 'SHELXS-97 (Sheldrick, 2008)'
_diffrn_ambient_temperature 293(2)
_diffrn_detector_area_resol_mean 10.3503
_diffrn_measured_fraction_theta_full 0.999
_diffrn_measured_fraction_theta_max 0.999
_diffrn_measurement_device_type 'SuperNova, Dual, Cu at zero, Atlas'
_diffrn_measurement_method CCD
_diffrn_radiation_monochromator mirror
_diffrn_radiation_source 'SuperNova (Mo) X-ray Source'
_diffrn_radiation_type MoK\a
_diffrn_radiation_wavelength 0.71073
_diffrn_reflns_av_R_equivalents 0.0507
_diffrn_reflns_av_sigmaI/netI 0.0394
_diffrn_reflns_limit_h_max 9
_diffrn_reflns_limit_h_min -10
_diffrn_reflns_limit_k_max 10
_diffrn_reflns_limit_k_min -10
_diffrn_reflns_limit_l_max 15
_diffrn_reflns_limit_l_min -14
_diffrn_reflns_number 6555
_diffrn_reflns_theta_full 28.28
_diffrn_reflns_theta_max 28.28
_diffrn_reflns_theta_min 3.05
_exptl_absorpt_coefficient_mu 14.588
_exptl_absorpt_correction_T_max 1.00000
_exptl_absorpt_correction_T_min 0.37037
_exptl_absorpt_correction_type multi-scan
_exptl_absorpt_process_details
;
CrysAlisPro, Agilent Technologies,
Version 1.171.36.20 (release 27-06-2012 CrysAlis171 .NET)
(compiled Jul 11 2012,15:38:31)
Empirical absorption correction using spherical harmonics,
 implemented in SCALE3 ABSPACK scaling algorithm.
;
_exptl_crystal_colour colorless
_exptl_crystal_density_diffrn 5.295
_exptl_crystal_density_method 'not measured'
_exptl_crystal_description block
_exptl_crystal_F_000 1080
_exptl_crystal_size_max 0.21
_exptl_crystal_size_mid 0.14
_exptl_crystal_size_min 0.06
_refine_diff_density_max 0.804
_refine_diff_density_min -0.921
_refine_diff_density_rms 0.191
_refine_ls_abs_structure_details 'Flack H D (1983), Acta Cryst. A39, 876-881'
_refine_ls_abs_structure_Flack -0.09(4)
_refine_ls_extinction_coef 0.0168(3)
_refine_ls_extinction_expression Fc^*^=kFc[1+0.001xFc^2^\l^3^/sin(2\q)]^-1/4^
_refine_ls_extinction_method SHELXL
_refine_ls_goodness_of_fit_ref 1.028
_refine_ls_hydrogen_treatment none
_refine_ls_matrix_type full
_refine_ls_number_parameters 112
_refine_ls_number_reflns 1902
_refine_ls_number_restraints 1
_refine_ls_restrained_S_all 1.028
_refine_ls_R_factor_all 0.0226
_refine_ls_R_factor_gt 0.0206
_refine_ls_shift/su_max 0.001
_refine_ls_shift/su_mean 0.000
_refine_ls_structure_factor_coef Fsqd
_refine_ls_weighting_details 'calc w=1/[\s^2^(Fo^2^)+(0.0152P)^2^+0.0000P] where P=(Fo^2^+2Fc^2^)/3'
_refine_ls_weighting_scheme calc
_refine_ls_wR_factor_gt 0.0455
_refine_ls_wR_factor_ref 0.0469
_reflns_number_gt 1784
_reflns_number_total 1902
_reflns_threshold_expression >2sigma(I)
_cod_data_source_file cm500898q_si_002.cif
_cod_data_source_block AgI3O8-Pnc2
_cod_depositor_comments 'Adding full bibliography for 4001944--4001945.cif.'
_cod_original_sg_symbol_H-M Pnc2
_cod_database_code 4001944

loop_
_symmetry_equiv_pos_as_xyz
'x, y, z'
'-x, -y, z'
'-x, y+1/2, z+1/2'
'x, -y+1/2, z+1/2'

loop_
_atom_site_label
_atom_site_type_symbol
_atom_site_fract_x
_atom_site_fract_y
_atom_site_fract_z
_atom_site_U_iso_or_equiv
_atom_site_adp_type
_atom_site_occupancy
_atom_site_symmetry_multiplicity
_atom_site_calc_flag
_atom_site_refinement_flags
Ag1 Ag 0.0000 1.0000 0.46768(10) 0.0246(2) Uani 1 2 d S
Ag2 Ag 0.5000 0.0000 0.49629(11) 0.0288(3) Uani 1 2 d S
I1 I 0.75230(4) 0.22251(5) 0.67431(5) 0.01524(11) Uani 1 1 d .
I2 I 1.0000 0.5000 0.54430(7) 0.01297(15) Uani 1 2 d S
I3 I 0.22978(4) 0.24572(5) 0.29139(5) 0.01496(11) Uani 1 1 d .
I4 I 0.5000 0.5000 0.42482(7) 0.01326(15) Uani 1 2 d S
O1 O 0.5740(6) 0.2628(6) 0.5895(4) 0.0256(10) Uani 1 1 d .
O2 O 0.7692(6) 0.0057(5) 0.6492(5) 0.0255(11) Uani 1 1 d .
O3 O 0.9136(5) 0.2630(5) 0.5576(4) 0.0222(10) Uani 1 1 d .
O4 O 0.8346(5) 0.5485(5) 0.6408(4) 0.0221(10) Uani 1 1 d .
O5 O 0.2687(6) 0.0673(6) 0.3766(4) 0.0275(11) Uani 1 1 d .
O6 O 0.0134(5) 0.2623(6) 0.3140(4) 0.0238(10) Uani 1 1 d .
O7 O 0.2673(6) 0.4080(7) 0.4087(4) 0.0236(12) Uani 1 1 d .
O8 O 0.5550(6) 0.3349(5) 0.3293(4) 0.0252(10) Uani 1 1 d .

loop_
_atom_site_aniso_label
_atom_site_aniso_U_11
_atom_site_aniso_U_22
_atom_site_aniso_U_33
_atom_site_aniso_U_23
_atom_site_aniso_U_13
_atom_site_aniso_U_12
Ag1 0.0259(5) 0.0206(5) 0.0275(6) 0.000 0.000 -0.0013(3)
Ag2 0.0215(5) 0.0332(6) 0.0318(7) 0.000 0.000 -0.0025(3)
I1 0.01412(19) 0.01554(17) 0.0161(2) 0.00231(18) -0.00102(15) -0.00181(13)
I2 0.0115(3) 0.0150(3) 0.0123(4) 0.000 0.000 -0.00033(16)
I3 0.01329(18) 0.01587(18) 0.0157(2) 0.00079(15) -0.0003(2) -0.00182(15)
I4 0.0124(3) 0.0153(3) 0.0121(3) 0.000 0.000 0.0004(2)
O1 0.016(2) 0.032(3) 0.029(3) 0.009(2) -0.006(2) -0.002(2)
O2 0.033(3) 0.014(2) 0.030(3) 0.0031(19) 0.007(2) -0.0039(17)
O3 0.028(2) 0.017(2) 0.022(2) -0.0009(17) 0.007(2) -0.0072(19)
O4 0.019(2) 0.024(2) 0.023(2) -0.0041(17) 0.0085(19) -0.0042(18)
O5 0.032(3) 0.021(3) 0.029(3) 0.012(2) -0.008(2) -0.003(2)
O6 0.012(2) 0.035(3) 0.025(3) -0.001(2) -0.0008(18) -0.0009(19)
O7 0.015(3) 0.029(3) 0.026(3) -0.012(2) -0.0006(18) -0.003(2)
O8 0.027(3) 0.018(2) 0.030(2) -0.0093(18) 0.009(2) -0.002(2)

loop_
_atom_type_symbol
_atom_type_description
_atom_type_scat_dispersion_real
_atom_type_scat_dispersion_imag
_atom_type_scat_source
Ag Ag -0.8971 1.1015 'International Tables Vol C Tables 4.2.6.8 and 6.1.1.4'
I I -0.4742 1.8119 'International Tables Vol C Tables 4.2.6.8 and 6.1.1.4'
O O 0.0106 0.0060 'International Tables Vol C Tables 4.2.6.8 and 6.1.1.4'

loop_
_geom_angle_atom_site_label_1
_geom_angle_atom_site_label_2
_geom_angle_atom_site_label_3
_geom_angle
_geom_angle_site_symmetry_1
_geom_angle_site_symmetry_3
O3 Ag1 O3 129.8(2) 1_465 2_665
O3 Ag1 O5 96.92(15) 1_465 2_565
O3 Ag1 O5 103.98(15) 2_665 2_565
O3 Ag1 O5 103.98(15) 1_465 1_565
O3 Ag1 O5 96.92(15) 2_665 1_565
O5 Ag1 O5 129.4(2) 2_565 1_565
O3 Ag1 O6 156.76(14) 1_465 2_565
O3 Ag1 O6 68.14(14) 2_665 2_565
O5 Ag1 O6 61.52(13) 2_565 2_565
O5 Ag1 O6 85.76(15) 1_565 2_565
O3 Ag1 O6 68.14(14) 1_465 1_565
O3 Ag1 O6 156.76(14) 2_665 1_565
O5 Ag1 O6 85.76(15) 2_565 1_565
O5 Ag1 O6 61.52(13) 1_565 1_565
O6 Ag1 O6 99.72(19) 2_565 1_565
O3 Ag1 O2 83.38(15) 1_465 2_665
O3 Ag1 O2 58.71(13) 2_665 2_665
O5 Ag1 O2 153.85(15) 2_565 2_665
O5 Ag1 O2 75.05(16) 1_565 2_665
O6 Ag1 O2 119.75(13) 2_565 2_665
O6 Ag1 O2 117.98(12) 1_565 2_665
O3 Ag1 O2 58.71(13) 1_465 1_465
O3 Ag1 O2 83.38(15) 2_665 1_465
O5 Ag1 O2 75.05(16) 2_565 1_465
O5 Ag1 O2 153.85(16) 1_565 1_465
O6 Ag1 O2 117.98(12) 2_565 1_465
O6 Ag1 O2 119.75(13) 1_565 1_465
O2 Ag1 O2 83.0(2) 2_665 1_465
O3 Ag1 I3 126.95(11) 1_465 2_565
O3 Ag1 I3 84.80(10) 2_665 2_565
O5 Ag1 I3 30.24(11) 2_565 2_565
O5 Ag1 I3 110.45(13) 1_565 2_565
O6 Ag1 I3 31.35(8) 2_565 2_565
O6 Ag1 I3 94.45(10) 1_565 2_565
O2 Ag1 I3 143.45(8) 2_665 2_565
O2 Ag1 I3 95.64(10) 1_465 2_565
O3 Ag1 I3 84.80(10) 1_465 1_565
O3 Ag1 I3 126.95(11) 2_665 1_565
O5 Ag1 I3 110.45(13) 2_565 1_565
O5 Ag1 I3 30.24(11) 1_565 1_565
O6 Ag1 I3 94.45(10) 2_565 1_565
O6 Ag1 I3 31.35(8) 1_565 1_565
O2 Ag1 I3 95.64(10) 2_665 1_565
O2 Ag1 I3 143.45(8) 1_465 1_565
I3 Ag1 I3 105.95(4) 2_565 1_565
O5 Ag2 O5 109.0(3) . 2_655
O5 Ag2 O1 104.57(16) . .
O5 Ag2 O1 105.15(15) 2_655 .
O5 Ag2 O1 105.15(15) . 2_655
O5 Ag2 O1 104.57(16) 2_655 2_655
O1 Ag2 O1 127.6(2) . 2_655
O5 Ag2 O2 165.73(15) . .
O5 Ag2 O2 76.43(17) 2_655 .
O1 Ag2 O2 61.17(13) . .
O1 Ag2 O2 85.64(14) 2_655 .
O5 Ag2 O2 76.43(17) . 2_655
O5 Ag2 O2 165.73(15) 2_655 2_655
O1 Ag2 O2 85.65(14) . 2_655
O1 Ag2 O2 61.17(13) 2_655 2_655
O2 Ag2 O2 101.6(2) . 2_655
O5 Ag2 I1 90.22(11) . 2_655
O5 Ag2 I1 134.43(12) 2_655 2_655
O1 Ag2 I1 109.39(11) . 2_655
O1 Ag2 I1 29.91(10) 2_655 2_655
O2 Ag2 I1 95.08(10) . 2_655
O2 Ag2 I1 31.30(8) 2_655 2_655
O5 Ag2 I1 134.43(12) . .
O5 Ag2 I1 90.22(11) 2_655 .
O1 Ag2 I1 29.91(10) . .
O1 Ag2 I1 109.39(11) 2_655 .
O2 Ag2 I1 31.30(8) . .
O2 Ag2 I1 95.08(10) 2_655 .
I1 Ag2 I1 105.43(4) 2_655 .
O1 I1 O2 98.7(2) . .
O1 I1 O3 97.4(2) . .
O2 I1 O3 89.9(2) . .
O1 I1 O8 85.05(18) . 4
O2 I1 O8 89.14(19) . 4
O3 I1 O8 177.48(18) . 4
O1 I1 Ag2 43.52(16) . .
O2 I1 Ag2 55.24(17) . .
O3 I1 Ag2 93.88(14) . .
O8 I1 Ag2 87.53(11) 4 .
O4 I2 O4 102.4(3) 2_765 .
O4 I2 O3 84.32(18) 2_765 2_765
O4 I2 O3 90.23(19) . 2_765
O4 I2 O3 90.23(19) 2_765 .
O4 I2 O3 84.33(18) . .
O3 I2 O3 171.3(3) 2_765 .
O5 I3 O6 98.8(2) . .
O5 I3 O7 97.4(2) . .
O6 I3 O7 90.0(2) . .
O5 I3 O4 84.8(2) . 3_644
O6 I3 O4 86.82(19) . 3_644
O7 I3 O4 176.38(17) . 3_644
O5 I3 Ag1 44.66(16) . 1_545
O6 I3 Ag1 54.25(16) . 1_545
O7 I3 Ag1 93.19(16) . 1_545
O4 I3 Ag1 86.30(11) 3_644 1_545
O8 I4 O8 103.3(3) . 2_665
O8 I4 O7 89.1(2) . 2_665
O8 I4 O7 84.4(2) 2_665 2_665
O8 I4 O7 84.4(2) . .
O8 I4 O7 89.1(2) 2_665 .
O7 I4 O7 169.4(3) 2_665 .
I1 O1 Ag2 106.6(2) . .
I1 O2 Ag2 93.5(2) . .
I1 O3 I2 116.6(2) . .
I1 O3 Ag1 110.35(18) . 1_645
I2 O3 Ag1 132.5(2) . 1_645
I2 O4 I3 139.2(2) . 3_655
I3 O5 Ag2 130.3(2) . .
I3 O5 Ag1 105.1(2) . 1_545
Ag2 O5 Ag1 112.83(19) . 1_545
I3 O7 I4 117.5(2) . .
I4 O8 I1 139.3(2) . 4_554

loop_
_geom_bond_atom_site_label_1
_geom_bond_atom_site_label_2
_geom_bond_distance
_geom_bond_site_symmetry_2
Ag1 O3 2.482(4) 1_465
Ag1 O3 2.482(4) 2_665
Ag1 O5 2.494(5) 2_565
Ag1 O5 2.494(5) 1_565
Ag1 O6 2.789(5) 2_565
Ag1 O6 2.789(5) 1_565
Ag1 O2 2.837(5) 2_665
Ag1 O2 2.837(5) 1_465
Ag1 I3 3.4257(9) 2_565
Ag1 I3 3.4257(9) 1_565
Ag2 O5 2.410(5) .
Ag2 O5 2.410(5) 2_655
Ag2 O1 2.470(5) .
Ag2 O1 2.470(5) 2_655
Ag2 O2 2.830(5) .
Ag2 O2 2.830(5) 2_655
Ag2 I1 3.4384(9) 2_655
Ag2 I1 3.4384(9) .
I1 O1 1.789(4) .
I1 O2 1.790(4) .
I1 O3 1.923(4) .
I1 O8 2.467(4) 4
I2 O4 1.801(4) 2_765
I2 O4 1.801(4) .
I2 O3 2.054(4) 2_765
I2 O3 2.054(4) .
I3 O5 1.787(5) .
I3 O6 1.787(4) .
I3 O7 1.927(5) .
I3 O4 2.437(4) 3_644
I3 Ag1 3.4257(9) 1_545
I4 O8 1.802(4) .
I4 O8 1.802(4) 2_665
I4 O7 2.045(5) 2_665
I4 O7 2.045(5) .
O3 Ag1 2.482(4) 1_645
O4 I3 2.437(4) 3_655
O5 Ag1 2.494(5) 1_545
O8 I1 2.467(4) 4_554
